data_4025966
loop_
_publ_author_name
'Gaosheng Yang'
'Yue Shen'
'Kui Li'
'Yongxian Sun'
'Yuanyuan Hua'

_publ_section_title
;
 AlCl3-Promoted Highly Regio- and Diastereoselective [3 + 2]
 Cycloadditions of Activated Cyclopropanes and Aromatic Aldehydes:
 Construction of 2,5-Diaryl-3,3,4-trisubstituted Tetrahydrofurans
;
_journal_name_full 'Journal of Organic Chemistry'
_journal_page_first 229
_journal_page_last 233
_journal_paper_doi 10.1021/jo1020773
_journal_volume 76
_journal_year 2011
_chemical_formula_sum 'C58 H56 O12'
_chemical_formula_weight 945.03
_chemical_name_systematic
; 
 Diethyl r-4-benzoyl-c-2,c-5-diphenyltetrahydrofuran-3,3-dicarboxylate 
;
_space_group_IT_number 2
_symmetry_cell_setting triclinic
_symmetry_space_group_name_Hall '-P 1'
_symmetry_space_group_name_H-M 'P -1'
_atom_sites_solution_hydrogens geom
_atom_sites_solution_primary direct
_atom_sites_solution_secondary difmap
_audit_creation_method SHELXL-97
_cell_angle_alpha 111.840(8)
_cell_angle_beta 90.489(8)
_cell_angle_gamma 92.944(8)
_cell_formula_units_Z 2
_cell_length_a 10.529(7)
_cell_length_b 15.041(10)
_cell_length_c 17.359(12)
_cell_measurement_temperature 293(2)
_cell_volume 2547(3)
_computing_structure_refinement 'SHELXL-97 (Sheldrick, 1997)'
_computing_structure_solution 'SHELXS-97 (Sheldrick, 1990)'
_diffrn_ambient_temperature 293(2)
_diffrn_measured_fraction_theta_full 0.964
_diffrn_measured_fraction_theta_max 0.964
_diffrn_radiation_monochromator graphite
_diffrn_radiation_source 'fine-focus sealed tube'
_diffrn_radiation_type MoK\a
_diffrn_radiation_wavelength 0.71073
_diffrn_reflns_av_R_equivalents 0.0644
_diffrn_reflns_av_sigmaI/netI 0.1128
_diffrn_reflns_limit_h_max 12
_diffrn_reflns_limit_h_min -12
_diffrn_reflns_limit_k_max 18
_diffrn_reflns_limit_k_min -18
_diffrn_reflns_limit_l_max 20
_diffrn_reflns_limit_l_min -21
_diffrn_reflns_number 18454
_diffrn_reflns_theta_full 26.00
_diffrn_reflns_theta_max 26.00
_diffrn_reflns_theta_min 1.46
_exptl_absorpt_coefficient_mu 0.086
_exptl_absorpt_correction_T_max 1.000000
_exptl_absorpt_correction_T_min 0.479979
_exptl_absorpt_correction_type multi-scan
_exptl_absorpt_process_details sadabs
_exptl_crystal_density_diffrn 1.232
_exptl_crystal_F_000 1000
_exptl_crystal_size_max 0.36
_exptl_crystal_size_mid 0.28
_exptl_crystal_size_min 0.21
_refine_diff_density_max 0.795
_refine_diff_density_min -0.360
_refine_diff_density_rms 0.108
_refine_ls_extinction_coef 0.012(4)
_refine_ls_extinction_expression Fc^*^=kFc[1+0.001xFc^2^\l^3^/sin(2\q)]^-1/4^
_refine_ls_extinction_method SHELXL
_refine_ls_goodness_of_fit_ref 1.219
_refine_ls_hydrogen_treatment constr
_refine_ls_matrix_type full
_refine_ls_number_parameters 656
_refine_ls_number_reflns 9647
_refine_ls_number_restraints 27
_refine_ls_restrained_S_all 1.219
_refine_ls_R_factor_all 0.2140
_refine_ls_R_factor_gt 0.1279
_refine_ls_shift/su_max 0.000
_refine_ls_shift/su_mean 0.000
_refine_ls_structure_factor_coef Fsqd
_refine_ls_weighting_details 'calc w=1/[\s^2^(Fo^2^)+(0.2000P)^2^+0.0000P] where P=(Fo^2^+2Fc^2^)/3'
_refine_ls_weighting_scheme calc
_refine_ls_wR_factor_gt 0.3492
_refine_ls_wR_factor_ref 0.4020
_reflns_number_gt 4530
_reflns_number_total 9647
_reflns_threshold_expression >2sigma(I)
_cod_data_source_file jo1020773_si_002.cif
_cod_data_source_block 090421a_0m
_cod_original_sg_symbol_H-M 'P -1 '
_cod_database_code 4025966

loop_
_symmetry_equiv_pos_as_xyz
'x, y, z'
'-x, -y, -z'

loop_
_atom_site_label
_atom_site_type_symbol
_atom_site_fract_x
_atom_site_fract_y
_atom_site_fract_z
_atom_site_U_iso_or_equiv
_atom_site_adp_type
_atom_site_occupancy
_atom_site_symmetry_multiplicity
_atom_site_calc_flag
_atom_site_refinement_flags
_atom_site_disorder_assembly
_atom_site_disorder_group
C25 C 0.7669(16) 0.4010(13) 0.1937(11) 0.084(5) Uani 0.63(2) 1 d PDU A 1
H25A H 0.8206 0.4589 0.2042 0.100 Uiso 0.63(2) 1 calc PR A 1
H25B H 0.7552 0.3919 0.2457 0.100 Uiso 0.63(2) 1 calc PR A 1
C26 C 0.6397(18) 0.4082(17) 0.1556(12) 0.154(9) Uani 0.63(2) 1 d PDU A 1
H26A H 0.6521 0.4099 0.1014 0.231 Uiso 0.63(2) 1 calc PR A 1
H26B H 0.6018 0.4657 0.1902 0.231 Uiso 0.63(2) 1 calc PR A 1
H26C H 0.5846 0.3534 0.1510 0.231 Uiso 0.63(2) 1 calc PR A 1
C25' C 0.713(3) 0.3711(19) 0.175(3) 0.098(11) Uani 0.37(2) 1 d PDU A 2
H25C H 0.7107 0.3755 0.2320 0.117 Uiso 0.37(2) 1 calc PR A 2
H25D H 0.6346 0.3390 0.1462 0.117 Uiso 0.37(2) 1 calc PR A 2
C26' C 0.732(3) 0.4701(18) 0.171(2) 0.125(12) Uani 0.37(2) 1 d PDU A 2
H26D H 0.8174 0.4954 0.1891 0.187 Uiso 0.37(2) 1 calc PR A 2
H26E H 0.6731 0.5119 0.2069 0.187 Uiso 0.37(2) 1 calc PR A 2
H26F H 0.7174 0.4658 0.1152 0.187 Uiso 0.37(2) 1 calc PR A 2
C1 C 1.2673(6) 0.2777(5) 0.2948(4) 0.0577(16) Uani 1 1 d . . .
H1 H 1.2111 0.3140 0.3334 0.069 Uiso 1 1 calc R . .
O1 O 1.0278(4) 0.3012(3) 0.2365(3) 0.0614(11) Uani 1 1 d . . .
C2 C 1.3888(7) 0.2660(5) 0.3202(4) 0.0687(19) Uani 1 1 d . . .
H2 H 1.4131 0.2942 0.3761 0.082 Uiso 1 1 calc R . .
O2 O 0.9671(4) 0.2201(3) -0.0187(2) 0.0536(11) Uani 1 1 d . . .
C3 C 1.4733(6) 0.2135(6) 0.2641(5) 0.073(2) Uani 1 1 d . . .
H3 H 1.5549 0.2070 0.2815 0.088 Uiso 1 1 calc R . .
O3 O 0.7438(4) 0.2146(3) 0.1886(3) 0.0708(13) Uani 1 1 d . . .
C4 C 1.4363(6) 0.1707(6) 0.1820(5) 0.073(2) Uani 1 1 d . . .
H4 H 1.4937 0.1358 0.1436 0.087 Uiso 1 1 calc R . .
O4 O 0.8243(4) 0.3182(3) 0.1331(3) 0.0649(12) Uani 1 1 d . . .
C5 C 1.3141(6) 0.1788(5) 0.1553(4) 0.0594(17) Uani 1 1 d . . .
H5 H 1.2886 0.1466 0.1000 0.071 Uiso 1 1 calc R . .
O5 O 0.8216(4) -0.0040(3) 0.0482(2) 0.0598(11) Uani 1 1 d . . .
C6 C 1.2303(5) 0.2350(4) 0.2115(3) 0.0465(14) Uani 1 1 d . . .
O6 O 0.9269(4) 0.0712(3) 0.1698(2) 0.0533(10) Uani 1 1 d . . .
C7 C 1.0963(5) 0.2470(4) 0.1869(4) 0.0467(14) Uani 1 1 d . . .
O7 O 0.4721(4) 0.6866(4) 0.2636(3) 0.0718(13) Uani 1 1 d . . .
C8 C 1.0491(4) 0.1886(4) 0.0971(3) 0.0379(12) Uani 1 1 d . A .
H8 H 1.0900 0.1274 0.0804 0.046 Uiso 1 1 calc R . .
O8 O 0.4511(4) 0.7799(3) 0.5176(2) 0.0554(11) Uani 1 1 d . . .
C9 C 1.0829(5) 0.2316(4) 0.0297(3) 0.0449(13) Uani 1 1 d . . .
H9 H 1.1453 0.1914 -0.0067 0.054 Uiso 1 1 calc R . .
O9 O 0.2048(4) 0.7788(4) 0.3143(3) 0.0772(14) Uani 1 1 d . . .
C10 C 1.1351(6) 0.3355(5) 0.0585(4) 0.0542(15) Uani 1 1 d . . .
O10 O 0.2713(4) 0.6806(3) 0.3750(2) 0.0593(11) Uani 1 1 d . . .
C11 C 1.2641(7) 0.3565(6) 0.0733(6) 0.098(3) Uani 1 1 d . . .
H11 H 1.3193 0.3080 0.0665 0.118 Uiso 1 1 calc R . .
O11 O 0.3248(4) 0.9992(3) 0.4464(3) 0.0630(12) Uani 1 1 d . . .
C12 C 1.3108(10) 0.4537(9) 0.0992(9) 0.150(5) Uani 1 1 d . . .
H12 H 1.3978 0.4690 0.1080 0.180 Uiso 1 1 calc R . .
O12 O 0.4105(4) 0.9189(3) 0.3232(3) 0.0615(12) Uani 1 1 d . . .
C13 C 1.2287(12) 0.5255(7) 0.1113(7) 0.120(4) Uani 1 1 d . . .
H13 H 1.2599 0.5892 0.1314 0.144 Uiso 1 1 calc R . .
C14 C 1.1052(10) 0.5044(6) 0.0945(6) 0.094(3) Uani 1 1 d . . .
H14 H 1.0516 0.5533 0.0993 0.113 Uiso 1 1 calc R . .
C15 C 1.0545(7) 0.4105(5) 0.0699(5) 0.077(2) Uani 1 1 d . . .
H15 H 0.9672 0.3975 0.0611 0.093 Uiso 1 1 calc R . .
C16 C 0.8802(5) 0.1506(4) -0.0071(3) 0.0436(13) Uani 1 1 d . A .
H16 H 0.9041 0.0865 -0.0429 0.052 Uiso 1 1 calc R . .
C17 C 0.7458(5) 0.1650(4) -0.0328(3) 0.0475(14) Uani 1 1 d . . .
C18 C 0.7243(7) 0.2346(6) -0.0656(5) 0.083(2) Uani 1 1 d . . .
H18 H 0.7915 0.2743 -0.0710 0.100 Uiso 1 1 calc R . .
C19 C 0.6016(8) 0.2441(6) -0.0902(6) 0.107(3) Uani 1 1 d . . .
H19 H 0.5883 0.2911 -0.1116 0.129 Uiso 1 1 calc R . .
C20 C 0.5003(7) 0.1877(6) -0.0844(5) 0.087(2) Uani 1 1 d . . .
H20 H 0.4191 0.1963 -0.1009 0.104 Uiso 1 1 calc R . .
C21 C 0.5210(6) 0.1161(5) -0.0528(4) 0.073(2) Uani 1 1 d . . .
H21 H 0.4538 0.0764 -0.0474 0.087 Uiso 1 1 calc R . .
C22 C 0.6453(6) 0.1061(5) -0.0298(4) 0.0629(17) Uani 1 1 d . . .
H22 H 0.6600 0.0566 -0.0114 0.075 Uiso 1 1 calc R . .
C23 C 0.9027(5) 0.1627(4) 0.0857(3) 0.0382(12) Uani 1 1 d . . .
C24 C 0.8151(5) 0.2359(4) 0.1445(4) 0.0472(14) Uani 1 1 d . A .
C27 C 0.8766(5) 0.0675(4) 0.0982(4) 0.0463(14) Uani 1 1 d . A .
C28 C 0.8970(6) -0.0100(4) 0.1950(4) 0.0575(16) Uani 1 1 d . . .
H28A H 0.9574 -0.0085 0.2380 0.069 Uiso 1 1 calc R . .
H28B H 0.9045 -0.0696 0.1479 0.069 Uiso 1 1 calc R . .
C29 C 0.7659(7) -0.0065(5) 0.2266(5) 0.075(2) Uani 1 1 d . . .
H29A H 0.7552 0.0556 0.2686 0.113 Uiso 1 1 calc R . .
H29B H 0.7523 -0.0548 0.2499 0.113 Uiso 1 1 calc R . .
H29C H 0.7055 -0.0179 0.1818 0.113 Uiso 1 1 calc R . .
C30 C 0.7090(7) 0.6962(6) 0.1966(4) 0.073(2) Uani 1 1 d . . .
H30 H 0.6443 0.6594 0.1602 0.088 Uiso 1 1 calc R . .
C31 C 0.8337(8) 0.7036(7) 0.1693(5) 0.092(3) Uani 1 1 d . . .
H31 H 0.8512 0.6709 0.1138 0.111 Uiso 1 1 calc R . .
C32 C 0.9289(8) 0.7574(8) 0.2223(6) 0.097(3) Uani 1 1 d . . .
H32 H 1.0100 0.7602 0.2023 0.116 Uiso 1 1 calc R . .
C33 C 0.9074(7) 0.8078(7) 0.3048(6) 0.094(3) Uani 1 1 d . . .
H33 H 0.9738 0.8439 0.3401 0.113 Uiso 1 1 calc R . .
C34 C 0.7854(6) 0.8045(5) 0.3355(5) 0.0668(18) Uani 1 1 d . . .
H34 H 0.7701 0.8398 0.3909 0.080 Uiso 1 1 calc R . .
C35 C 0.6864(6) 0.7479(5) 0.2828(4) 0.0578(16) Uani 1 1 d . . .
C36 C 0.5536(5) 0.7413(4) 0.3101(3) 0.0477(14) Uani 1 1 d . . .
C37 C 0.5248(4) 0.8075(4) 0.3979(3) 0.0405(13) Uani 1 1 d . . .
H37 H 0.5743 0.8680 0.4084 0.049 Uiso 1 1 calc R . .
C38 C 0.5624(5) 0.7729(4) 0.4707(4) 0.0499(14) Uani 1 1 d . . .
H38 H 0.6274 0.8193 0.5063 0.060 Uiso 1 1 calc R . .
C39 C 0.6116(6) 0.6749(5) 0.4478(4) 0.0589(16) Uani 1 1 d . . .
C40 C 0.7395(7) 0.6659(6) 0.4596(5) 0.087(2) Uani 1 1 d . . .
H40 H 0.7946 0.7205 0.4773 0.104 Uiso 1 1 calc R . .
C41 C 0.7882(11) 0.5762(10) 0.4454(7) 0.127(4) Uani 1 1 d . . .
H41 H 0.8738 0.5713 0.4559 0.152 Uiso 1 1 calc R . .
C42 C 0.7080(17) 0.4971(8) 0.4162(8) 0.130(5) Uani 1 1 d . . .
H42 H 0.7402 0.4370 0.4034 0.156 Uiso 1 1 calc R . .
C43 C 0.5808(17) 0.5036(7) 0.4052(8) 0.149(5) Uani 1 1 d . . .
H43 H 0.5262 0.4488 0.3883 0.179 Uiso 1 1 calc R . .
C44 C 0.5340(9) 0.5919(6) 0.4194(6) 0.101(3) Uani 1 1 d . . .
H44 H 0.4478 0.5957 0.4095 0.122 Uiso 1 1 calc R . .
C45 C 0.3708(5) 0.8485(4) 0.5059(3) 0.0441(13) Uani 1 1 d . . .
H45 H 0.4071 0.9130 0.5391 0.053 Uiso 1 1 calc R . .
C46 C 0.2385(6) 0.8369(4) 0.5376(3) 0.0499(14) Uani 1 1 d . . .
C47 C 0.2159(6) 0.7702(4) 0.5745(4) 0.0642(18) Uani 1 1 d . . .
H47 H 0.2791 0.7309 0.5781 0.077 Uiso 1 1 calc R . .
C48 C 0.0959(8) 0.7641(6) 0.6060(5) 0.085(2) Uani 1 1 d . . .
H48 H 0.0792 0.7194 0.6305 0.102 Uiso 1 1 calc R . .
C49 C 0.0020(8) 0.8216(6) 0.6018(5) 0.083(2) Uani 1 1 d . . .
H49 H -0.0770 0.8166 0.6240 0.100 Uiso 1 1 calc R . .
C50 C 0.0251(7) 0.8867(6) 0.5648(5) 0.084(2) Uani 1 1 d . . .
H50 H -0.0390 0.9247 0.5599 0.101 Uiso 1 1 calc R . .
C51 C 0.1447(6) 0.8954(5) 0.5346(4) 0.0696(19) Uani 1 1 d . . .
H51 H 0.1615 0.9418 0.5120 0.083 Uiso 1 1 calc R . .
C52 C 0.3827(5) 0.8330(4) 0.4128(3) 0.0416(13) Uani 1 1 d . . .
C53 C 0.2796(5) 0.7611(4) 0.3590(4) 0.0484(14) Uani 1 1 d . . .
C54 C 0.1629(9) 0.6145(7) 0.3375(6) 0.114(3) Uani 1 1 d . . .
H54A H 0.0852 0.6475 0.3547 0.137 Uiso 1 1 calc R . .
H54B H 0.1662 0.5935 0.2776 0.137 Uiso 1 1 calc R . .
C55 C 0.1605(12) 0.5345(9) 0.3600(10) 0.181(6) Uani 1 1 d . . .
H55A H 0.1732 0.5550 0.4190 0.272 Uiso 1 1 calc R . .
H55B H 0.2270 0.4939 0.3326 0.272 Uiso 1 1 calc R . .
H55C H 0.0797 0.4994 0.3438 0.272 Uiso 1 1 calc R . .
C56 C 0.3679(5) 0.9272(4) 0.3977(4) 0.0472(14) Uani 1 1 d . . .
C57 C 0.3916(6) 0.9985(5) 0.2954(4) 0.0662(18) Uani 1 1 d . . .
H57A H 0.4487 0.9945 0.2508 0.079 Uiso 1 1 calc R . .
H57B H 0.4111 1.0591 0.3410 0.079 Uiso 1 1 calc R . .
C58 C 0.2573(7) 0.9941(5) 0.2657(5) 0.080(2) Uani 1 1 d . . .
H58A H 0.2347 0.9310 0.2258 0.120 Uiso 1 1 calc R . .
H58B H 0.2487 1.0404 0.2402 0.120 Uiso 1 1 calc R . .
H58C H 0.2019 1.0082 0.3119 0.120 Uiso 1 1 calc R . .

loop_
_atom_site_aniso_label
_atom_site_aniso_U_11
_atom_site_aniso_U_22
_atom_site_aniso_U_33
_atom_site_aniso_U_23
_atom_site_aniso_U_13
_atom_site_aniso_U_12
C25 0.083(11) 0.069(9) 0.090(10) 0.014(7) 0.015(8) 0.038(7)
C26 0.157(15) 0.143(15) 0.139(14) 0.020(11) 0.001(12) 0.056(13)
C25' 0.085(18) 0.108(18) 0.114(18) 0.051(14) 0.004(14) 0.048(14)
C26' 0.116(18) 0.090(15) 0.18(2) 0.056(14) 0.029(15) 0.038(13)
C1 0.056(4) 0.077(4) 0.037(3) 0.019(3) -0.003(3) -0.009(3)
O1 0.060(3) 0.073(3) 0.042(3) 0.011(2) 0.007(2) 0.007(2)
C2 0.066(4) 0.090(5) 0.055(4) 0.036(4) -0.012(4) -0.019(4)
O2 0.053(2) 0.070(3) 0.048(2) 0.035(2) -0.0018(18) -0.0054(19)
C3 0.044(4) 0.116(6) 0.077(5) 0.057(5) -0.009(4) -0.007(4)
O3 0.052(3) 0.100(3) 0.070(3) 0.041(3) 0.024(2) 0.013(2)
C4 0.043(4) 0.117(6) 0.068(5) 0.045(4) 0.008(3) 0.013(4)
O4 0.075(3) 0.060(3) 0.063(3) 0.023(2) 0.019(2) 0.025(2)
C5 0.047(3) 0.085(4) 0.047(4) 0.026(3) -0.001(3) 0.003(3)
O5 0.078(3) 0.054(2) 0.048(3) 0.021(2) -0.008(2) -0.002(2)
C6 0.043(3) 0.061(3) 0.039(3) 0.025(3) -0.001(2) -0.009(3)
O6 0.053(2) 0.071(3) 0.048(2) 0.038(2) -0.0085(19) -0.0036(19)
C7 0.039(3) 0.058(3) 0.043(3) 0.020(3) 0.003(3) -0.005(3)
O7 0.061(3) 0.100(3) 0.047(3) 0.019(2) 0.005(2) 0.001(2)
C8 0.035(3) 0.047(3) 0.034(3) 0.017(2) 0.006(2) 0.010(2)
O8 0.060(3) 0.070(3) 0.045(2) 0.030(2) 0.0056(19) 0.012(2)
C9 0.040(3) 0.059(3) 0.039(3) 0.022(3) 0.000(2) 0.003(2)
O9 0.055(3) 0.106(4) 0.078(3) 0.044(3) -0.023(2) -0.005(2)
C10 0.055(4) 0.068(4) 0.047(4) 0.032(3) -0.005(3) -0.004(3)
O10 0.061(3) 0.062(3) 0.054(3) 0.022(2) -0.001(2) -0.013(2)
C11 0.070(5) 0.101(6) 0.150(8) 0.082(6) -0.018(5) -0.020(4)
O11 0.082(3) 0.052(3) 0.057(3) 0.022(2) 0.013(2) 0.007(2)
C12 0.080(6) 0.148(10) 0.267(15) 0.137(10) -0.062(8) -0.054(7)
O12 0.065(3) 0.079(3) 0.062(3) 0.047(2) 0.025(2) 0.023(2)
C13 0.141(9) 0.084(6) 0.156(10) 0.073(7) -0.038(8) -0.031(6)
C14 0.118(7) 0.067(5) 0.110(7) 0.047(5) 0.000(6) -0.002(5)
C15 0.074(5) 0.071(5) 0.090(6) 0.034(4) 0.012(4) 0.000(4)
C16 0.052(3) 0.046(3) 0.030(3) 0.013(2) 0.002(2) 0.001(2)
C17 0.052(3) 0.055(3) 0.035(3) 0.016(3) -0.007(3) 0.003(3)
C18 0.067(5) 0.098(5) 0.109(6) 0.071(5) -0.025(4) -0.016(4)
C19 0.093(6) 0.105(6) 0.157(9) 0.091(6) -0.052(6) -0.017(5)
C20 0.063(5) 0.103(6) 0.103(6) 0.049(5) -0.034(4) 0.002(4)
C21 0.055(4) 0.089(5) 0.081(5) 0.042(4) -0.022(4) -0.013(3)
C22 0.057(4) 0.083(5) 0.058(4) 0.038(4) -0.014(3) -0.005(3)
C23 0.038(3) 0.049(3) 0.032(3) 0.021(2) 0.001(2) 0.002(2)
C24 0.042(3) 0.057(4) 0.041(3) 0.016(3) 0.000(3) 0.008(3)
C27 0.043(3) 0.055(3) 0.044(4) 0.022(3) 0.002(3) 0.006(3)
C28 0.067(4) 0.061(4) 0.058(4) 0.040(3) -0.008(3) -0.003(3)
C29 0.078(5) 0.083(5) 0.075(5) 0.044(4) 0.004(4) -0.015(4)
C30 0.065(4) 0.112(6) 0.053(4) 0.039(4) 0.016(3) 0.038(4)
C31 0.077(6) 0.143(8) 0.074(6) 0.055(5) 0.039(5) 0.050(5)
C32 0.060(5) 0.157(8) 0.110(7) 0.087(7) 0.035(5) 0.042(5)
C33 0.065(5) 0.139(7) 0.104(7) 0.069(6) 0.036(5) 0.039(5)
C34 0.040(3) 0.100(5) 0.074(5) 0.048(4) 0.008(3) 0.005(3)
C35 0.050(4) 0.082(4) 0.059(4) 0.044(4) 0.017(3) 0.026(3)
C36 0.048(3) 0.065(4) 0.036(3) 0.025(3) -0.003(3) 0.007(3)
C37 0.032(3) 0.053(3) 0.043(3) 0.026(3) -0.003(2) -0.004(2)
C38 0.039(3) 0.059(4) 0.053(4) 0.024(3) 0.004(3) 0.000(3)
C39 0.075(4) 0.063(4) 0.045(4) 0.027(3) 0.007(3) 0.013(3)
C40 0.074(5) 0.085(5) 0.115(7) 0.050(5) 0.018(5) 0.032(4)
C41 0.118(8) 0.140(10) 0.150(10) 0.078(8) 0.038(7) 0.075(8)
C42 0.210(14) 0.083(7) 0.121(9) 0.058(7) 0.059(10) 0.059(9)
C43 0.207(14) 0.056(6) 0.177(12) 0.034(6) -0.007(11) 0.012(7)
C44 0.115(7) 0.063(5) 0.124(8) 0.032(5) -0.025(6) 0.008(5)
C45 0.047(3) 0.047(3) 0.037(3) 0.015(3) 0.004(2) 0.006(2)
C46 0.053(3) 0.060(4) 0.036(3) 0.018(3) 0.009(3) -0.001(3)
C47 0.069(4) 0.063(4) 0.068(5) 0.031(3) 0.019(3) 0.002(3)
C48 0.107(6) 0.080(5) 0.068(5) 0.029(4) 0.033(5) -0.007(5)
C49 0.079(5) 0.093(6) 0.082(6) 0.037(5) 0.040(4) 0.002(4)
C50 0.061(4) 0.108(6) 0.084(6) 0.034(5) 0.031(4) 0.012(4)
C51 0.065(4) 0.078(5) 0.071(5) 0.033(4) 0.022(4) 0.009(4)
C52 0.041(3) 0.052(3) 0.036(3) 0.020(3) 0.005(2) 0.001(2)
C53 0.041(3) 0.059(4) 0.047(4) 0.023(3) 0.003(3) -0.003(3)
C54 0.127(8) 0.105(7) 0.105(7) 0.040(6) -0.042(6) -0.062(6)
C55 0.155(11) 0.117(9) 0.256(17) 0.063(10) -0.057(11) -0.074(8)
C56 0.040(3) 0.064(4) 0.045(4) 0.030(3) 0.002(3) -0.002(3)
C57 0.067(4) 0.081(5) 0.076(5) 0.057(4) 0.021(4) 0.017(3)
C58 0.093(6) 0.092(5) 0.078(5) 0.056(4) 0.004(4) 0.023(4)

loop_
_atom_type_symbol
_atom_type_description
_atom_type_scat_dispersion_real
_atom_type_scat_dispersion_imag
_atom_type_scat_source
C C 0.0033 0.0016 'International Tables Vol C Tables 4.2.6.8 and 6.1.1.4'
H H 0.0000 0.0000 'International Tables Vol C Tables 4.2.6.8 and 6.1.1.4'
O O 0.0106 0.0060 'International Tables Vol C Tables 4.2.6.8 and 6.1.1.4'

loop_
_geom_angle_atom_site_label_1
_geom_angle_atom_site_label_2
_geom_angle_atom_site_label_3
_geom_angle
O4 C25 C26 106.0(13)
O4 C25 H25A 110.5
C26 C25 H25A 110.5
O4 C25 H25B 110.5
C26 C25 H25B 110.5
H25A C25 H25B 108.7
O4 C25' C26' 106(2)
O4 C25' H25C 110.6
C26' C25' H25C 110.6
O4 C25' H25D 110.6
C26' C25' H25D 110.6
H25C C25' H25D 108.7
C25' C26' H26D 109.5
C25' C26' H26E 109.5
H26D C26' H26E 109.5
C25' C26' H26F 109.5
H26D C26' H26F 109.5
H26E C26' H26F 109.5
C6 C1 C2 119.7(6)
C6 C1 H1 120.2
C2 C1 H1 120.2
C3 C2 C1 121.0(6)
C3 C2 H2 119.5
C1 C2 H2 119.5
C16 O2 C9 111.1(4)
C2 C3 C4 119.3(6)
C2 C3 H3 120.4
C4 C3 H3 120.4
C3 C4 C5 120.9(7)
C3 C4 H4 119.5
C5 C4 H4 119.5
C24 O4 C25 118.3(9)
C24 O4 C25' 105.5(11)
C25 O4 C25' 27.4(12)
C6 C5 C4 119.8(6)
C6 C5 H5 120.1
C4 C5 H5 120.1
C5 C6 C1 119.3(6)
C5 C6 C7 122.6(5)
C1 C6 C7 118.0(5)
C27 O6 C28 117.6(4)
O1 C7 C6 121.0(5)
O1 C7 C8 121.0(5)
C6 C7 C8 118.1(5)
C7 C8 C23 115.3(4)
C7 C8 C9 117.2(4)
C23 C8 C9 105.3(4)
C7 C8 H8 106.1
C23 C8 H8 106.1
C9 C8 H8 106.1
C38 O8 C45 110.1(4)
O2 C9 C10 109.4(4)
O2 C9 C8 105.3(4)
C10 C9 C8 118.4(5)
O2 C9 H9 107.7
C10 C9 H9 107.7
C8 C9 H9 107.7
C11 C10 C15 119.2(6)
C11 C10 C9 119.5(6)
C15 C10 C9 121.3(6)
C53 O10 C54 116.3(6)
C10 C11 C12 118.5(8)
C10 C11 H11 120.7
C12 C11 H11 120.7
C13 C12 C11 120.6(8)
C13 C12 H12 119.7
C11 C12 H12 119.7
C56 O12 C57 117.6(5)
C14 C13 C12 120.4(8)
C14 C13 H13 119.8
C12 C13 H13 119.8
C13 C14 C15 121.2(9)
C13 C14 H14 119.4
C15 C14 H14 119.4
C14 C15 C10 120.0(7)
C14 C15 H15 120.0
C10 C15 H15 120.0
O2 C16 C17 109.4(4)
O2 C16 C23 104.6(4)
C17 C16 C23 116.9(4)
O2 C16 H16 108.6
C17 C16 H16 108.6
C23 C16 H16 108.6
C22 C17 C18 117.9(6)
C22 C17 C16 121.2(5)
C18 C17 C16 120.8(5)
C19 C18 C17 119.3(6)
C19 C18 H18 120.3
C17 C18 H18 120.3
C20 C19 C18 122.9(7)
C20 C19 H19 118.6
C18 C19 H19 118.6
C19 C20 C21 118.4(7)
C19 C20 H20 120.8
C21 C20 H20 120.8
C22 C21 C20 118.1(6)
C22 C21 H21 120.9
C20 C21 H21 120.9
C17 C22 C21 123.3(6)
C17 C22 H22 118.4
C21 C22 H22 118.4
C27 C23 C24 107.0(4)
C27 C23 C8 108.2(4)
C24 C23 C8 117.1(4)
C27 C23 C16 111.7(4)
C24 C23 C16 111.9(4)
C8 C23 C16 101.0(4)
O3 C24 O4 126.9(5)
O3 C24 C23 121.8(5)
O4 C24 C23 111.1(5)
O5 C27 O6 123.4(5)
O5 C27 C23 125.1(5)
O6 C27 C23 111.4(5)
O6 C28 C29 110.8(5)
O6 C28 H28A 109.5
C29 C28 H28A 109.5
O6 C28 H28B 109.5
C29 C28 H28B 109.5
H28A C28 H28B 108.1
C28 C29 H29A 109.5
C28 C29 H29B 109.5
H29A C29 H29B 109.5
C28 C29 H29C 109.5
H29A C29 H29C 109.5
H29B C29 H29C 109.5
C31 C30 C35 117.3(7)
C31 C30 H30 121.4
C35 C30 H30 121.4
C32 C31 C30 121.7(8)
C32 C31 H31 119.2
C30 C31 H31 119.2
C31 C32 C33 121.3(8)
C31 C32 H32 119.3
C33 C32 H32 119.3
C32 C33 C34 119.8(9)
C32 C33 H33 120.1
C34 C33 H33 120.1
C35 C34 C33 120.0(7)
C35 C34 H34 120.0
C33 C34 H34 120.0
C34 C35 C30 119.9(6)
C34 C35 C36 123.5(6)
C30 C35 C36 116.6(6)
O7 C36 C35 121.3(5)
O7 C36 C37 122.1(5)
C35 C36 C37 116.7(5)
C36 C37 C52 115.3(4)
C36 C37 C38 116.7(4)
C52 C37 C38 104.7(4)
C36 C37 H37 106.5
C52 C37 H37 106.5
C38 C37 H37 106.5
O8 C38 C39 109.9(5)
O8 C38 C37 105.3(4)
C39 C38 C37 118.2(5)
O8 C38 H38 107.7
C39 C38 H38 107.7
C37 C38 H38 107.7
C44 C39 C40 117.4(7)
C44 C39 C38 123.1(6)
C40 C39 C38 119.4(6)
C39 C40 C41 121.4(9)
C39 C40 H40 119.3
C41 C40 H40 119.3
C42 C41 C40 118.6(10)
C42 C41 H41 120.7
C40 C41 H41 120.7
C41 C42 C43 121.4(10)
C41 C42 H42 119.3
C43 C42 H42 119.3
C42 C43 C44 119.5(11)
C42 C43 H43 120.3
C44 C43 H43 120.3
C43 C44 C39 121.6(10)
C43 C44 H44 119.2
C39 C44 H44 119.2
O8 C45 C46 109.4(4)
O8 C45 C52 104.4(4)
C46 C45 C52 118.0(4)
O8 C45 H45 108.2
C46 C45 H45 108.2
C52 C45 H45 108.2
C51 C46 C47 119.8(6)
C51 C46 C45 120.7(5)
C47 C46 C45 119.3(5)
C46 C47 C48 118.1(7)
C46 C47 H47 121.0
C48 C47 H47 121.0
C49 C48 C47 122.0(7)
C49 C48 H48 119.0
C47 C48 H48 119.0
C48 C49 C50 119.4(7)
C48 C49 H49 120.3
C50 C49 H49 120.3
C49 C50 C51 119.6(8)
C49 C50 H50 120.2
C51 C50 H50 120.2
C46 C51 C50 121.1(7)
C46 C51 H51 119.5
C50 C51 H51 119.5
C53 C52 C56 106.3(4)
C53 C52 C45 111.6(4)
C56 C52 C45 111.7(4)
C53 C52 C37 118.4(4)
C56 C52 C37 107.3(4)
C45 C52 C37 101.5(4)
O9 C53 O10 123.5(5)
O9 C53 C52 124.0(5)
O10 C53 C52 112.0(5)
C55 C54 O10 112.0(8)
C55 C54 H54A 109.2
O10 C54 H54A 109.2
C55 C54 H54B 109.2
O10 C54 H54B 109.2
H54A C54 H54B 107.9
C54 C55 H55A 109.5
C54 C55 H55B 109.5
H55A C55 H55B 109.5
C54 C55 H55C 109.5
H55A C55 H55C 109.5
H55B C55 H55C 109.5
O11 C56 O12 124.2(5)
O11 C56 C52 125.3(5)
O12 C56 C52 110.6(5)
O12 C57 C58 110.0(5)
O12 C57 H57A 109.7
C58 C57 H57A 109.7
O12 C57 H57B 109.7
C58 C57 H57B 109.7
H57A C57 H57B 108.2
C57 C58 H58A 109.5
C57 C58 H58B 109.5
H58A C58 H58B 109.5
C57 C58 H58C 109.5
H58A C58 H58C 109.5
H58B C58 H58C 109.5

loop_
_geom_bond_atom_site_label_1
_geom_bond_atom_site_label_2
_geom_bond_distance
C25 O4 1.461(15)
C25 C26 1.515(13)
C25 H25A 0.9700
C25 H25B 0.9700
C26 H26A 0.9600
C26 H26B 0.9600
C26 H26C 0.9600
C25' O4 1.48(3)
C25' C26' 1.517(14)
C25' H25C 0.9700
C25' H25D 0.9700
C26' H26D 0.9600
C26' H26E 0.9600
C26' H26F 0.9600
C1 C6 1.389(8)
C1 C2 1.391(9)
C1 H1 0.9300
O1 C7 1.215(7)
C2 C3 1.371(10)
C2 H2 0.9300
O2 C16 1.425(6)
O2 C9 1.440(6)
C3 C4 1.371(10)
C3 H3 0.9300
O3 C24 1.191(7)
C4 C5 1.390(8)
C4 H4 0.9300
O4 C24 1.323(7)
C5 C6 1.387(8)
C5 H5 0.9300
O5 C27 1.216(6)
C6 C7 1.509(8)
O6 C27 1.328(6)
O6 C28 1.464(6)
C7 C8 1.540(8)
O7 C36 1.219(7)
C8 C23 1.562(7)
C8 C9 1.570(7)
C8 H8 0.9800
O8 C38 1.419(6)
O8 C45 1.437(6)
C9 C10 1.523(8)
C9 H9 0.9800
O9 C53 1.208(7)
C10 C11 1.379(9)
C10 C15 1.402(9)
O10 C53 1.338(7)
O10 C54 1.450(8)
C11 C12 1.420(13)
C11 H11 0.9300
O11 C56 1.212(7)
C12 C13 1.373(15)
C12 H12 0.9300
O12 C56 1.335(7)
O12 C57 1.469(7)
C13 C14 1.326(12)
C13 H13 0.9300
C14 C15 1.389(10)
C14 H14 0.9300
C15 H15 0.9300
C16 C17 1.529(8)
C16 C23 1.567(7)
C16 H16 0.9800
C17 C22 1.359(8)
C17 C18 1.392(9)
C18 C19 1.388(10)
C18 H18 0.9300
C19 C20 1.357(11)
C19 H19 0.9300
C20 C21 1.403(10)
C20 H20 0.9300
C21 C22 1.397(9)
C21 H21 0.9300
C22 H22 0.9300
C23 C27 1.537(7)
C23 C24 1.546(7)
C28 C29 1.486(9)
C28 H28A 0.9700
C28 H28B 0.9700
C29 H29A 0.9600
C29 H29B 0.9600
C29 H29C 0.9600
C30 C31 1.412(10)
C30 C35 1.435(9)
C30 H30 0.9300
C31 C32 1.360(12)
C31 H31 0.9300
C32 C33 1.376(12)
C32 H32 0.9300
C33 C34 1.401(9)
C33 H33 0.9300
C34 C35 1.401(9)
C34 H34 0.9300
C35 C36 1.491(8)
C36 C37 1.521(8)
C37 C52 1.564(7)
C37 C38 1.589(8)
C37 H37 0.9800
C38 C39 1.498(8)
C38 H38 0.9800
C39 C44 1.379(10)
C39 C40 1.381(9)
C40 C41 1.404(12)
C40 H40 0.9300
C41 C42 1.351(16)
C41 H41 0.9300
C42 C43 1.365(16)
C42 H42 0.9300
C43 C44 1.376(13)
C43 H43 0.9300
C44 H44 0.9300
C45 C46 1.528(7)
C45 C52 1.552(7)
C45 H45 0.9800
C46 C51 1.369(9)
C46 C47 1.389(8)
C47 C48 1.394(9)
C47 H47 0.9300
C48 C49 1.365(11)
C48 H48 0.9300
C49 C50 1.370(10)
C49 H49 0.9300
C50 C51 1.387(9)
C50 H50 0.9300
C51 H51 0.9300
C52 C53 1.526(7)
C52 C56 1.549(8)
C54 C55 1.396(14)
C54 H54A 0.9700
C54 H54B 0.9700
C55 H55A 0.9600
C55 H55B 0.9600
C55 H55C 0.9600
C57 C58 1.492(9)
C57 H57A 0.9700
C57 H57B 0.9700
C58 H58A 0.9600
C58 H58B 0.9600
C58 H58C 0.9600
